data_1502910
loop_
_publ_author_name
'Oura, Ichiro'
'Shimizu, Kenta'
'Ogata, Kenichi'
'Fukuzawa, Shin-Ichi'

_publ_section_title
;
 Highly endo-selective and enantioselective 1,3-dipolar cycloaddition of
 azomethine ylide with alpha-enones catalyzed by a
 silver(I)/ThioClickFerrophos complex.
;
_journal_issue 8
_journal_name_full 'Organic letters'
_journal_page_first 1752
_journal_page_last 1755
_journal_paper_doi 10.1021/ol100336q
_journal_volume 12
_journal_year 2010
_chemical_formula_moiety 'C20 H20 Cl N O3 '
_chemical_formula_sum 'C20 H20 Cl N O3'
_chemical_formula_weight 357.84
_space_group_IT_number 19
_symmetry_cell_setting orthorhombic
_symmetry_Int_Tables_number 19
_symmetry_space_group_name_Hall 'P 2ac 2ab'
_symmetry_space_group_name_H-M 'P 21 21 21'
_cell_angle_alpha 90.0000
_cell_angle_beta 90.0000
_cell_angle_gamma 90.0000
_cell_formula_units_Z 4
_cell_length_a 8.817(2)
_cell_length_b 9.476(2)
_cell_length_c 21.330(5)
_cell_measurement_reflns_used 5192
_cell_measurement_temperature 123.1
_cell_measurement_theta_max 27.5
_cell_measurement_theta_min 3.2
_cell_volume 1782.1(7)
_computing_cell_refinement CrystalClear
_computing_data_collection CrystalClear
_computing_data_reduction CrystalStructure
_computing_publication_material 'CrystalStructure 3.8'
_computing_structure_refinement SHELXL
_computing_structure_solution SIR97
_diffrn_detector_area_resol_mean 7.31
_diffrn_measured_fraction_theta_full 0.995
_diffrn_measured_fraction_theta_max 0.995
_diffrn_measurement_device_type 'Rigaku Mercury'
_diffrn_measurement_method \w
_diffrn_radiation_type 'Mo K\a'
_diffrn_radiation_wavelength 0.71070
_diffrn_reflns_av_R_equivalents 0.066
_diffrn_reflns_limit_h_max 11
_diffrn_reflns_limit_h_min -11
_diffrn_reflns_limit_k_max 12
_diffrn_reflns_limit_k_min -9
_diffrn_reflns_limit_l_max 19
_diffrn_reflns_limit_l_min -27
_diffrn_reflns_number 13715
_diffrn_reflns_theta_full 27.47
_diffrn_reflns_theta_max 27.47
_exptl_absorpt_coefficient_mu 0.233
_exptl_absorpt_correction_T_max 0.955
_exptl_absorpt_correction_T_min 0.580
_exptl_absorpt_correction_type multi-scan
_exptl_absorpt_process_details 'Jacobson, R. (1998) Private communication'
_exptl_crystal_colour colorless
_exptl_crystal_density_diffrn 1.334
_exptl_crystal_density_method 'not measured'
_exptl_crystal_description prism
_exptl_crystal_F_000 752.00
_exptl_crystal_size_max 0.40
_exptl_crystal_size_mid 0.25
_exptl_crystal_size_min 0.20
_refine_diff_density_max 0.29
_refine_diff_density_min -0.24
_refine_ls_abs_structure_details 'Flack, H. D. (1983), Acta Cryst. A39, 876-881.  1712 Friedel Pairs'
_refine_ls_abs_structure_Flack 0.02(6)
_refine_ls_extinction_method none
_refine_ls_goodness_of_fit_ref 1.005
_refine_ls_hydrogen_treatment refall
_refine_ls_number_parameters 227
_refine_ls_number_reflns 4046
_refine_ls_R_factor_gt 0.0442
_refine_ls_shift/su_max 0.0000
_refine_ls_structure_factor_coef Fsqd
_refine_ls_weighting_details 'w = 1/[\s^2^(Fo^2^)+(0.0439P)^2^+0.0000P] where P=(Fo^2^+2Fc^2^)/3'
_refine_ls_weighting_scheme calc
_refine_ls_wR_factor_ref 0.1057
_reflns_number_gt 3524
_reflns_number_total 4046
_reflns_threshold_expression F^2^>2.0\s(F^2^)
_cod_data_source_file ol100336q_si_003.cif
_cod_data_source_block '__20090915_Ohura_Ex634prod'
_cod_original_formula_sum 'C20 H20 Cl N O3 '
_cod_database_code 1502910

loop_
_symmetry_equiv_pos_site_id
_symmetry_equiv_pos_as_xyz
1 +X,+Y,+Z
2 1/2+X,1/2-Y,-Z
3 -X,1/2+Y,1/2-Z
4 1/2-X,-Y,1/2+Z

loop_
_atom_site_label
_atom_site_type_symbol
_atom_site_fract_x
_atom_site_fract_y
_atom_site_fract_z
_atom_site_U_iso_or_equiv
_atom_site_adp_type
_atom_site_occupancy
_atom_site_symmetry_multiplicity
_atom_site_calc_flag
_atom_site_refinement_flags
Cl(1) Cl 0.11561(9) 0.22567(7) 0.46296(2) 0.04744(18) Uani 1.00 1 d .
O(1) O -0.12075(18) 0.11019(16) 0.79225(6) 0.0354(3) Uani 1.00 1 d .
O(2) O -0.09480(17) -0.02811(16) 0.87667(6) 0.0291(3) Uani 1.00 1 d .
O(3) O 0.4003(2) 0.28526(16) 0.71926(6) 0.0335(3) Uani 1.00 1 d .
N(1) N 0.1173(2) -0.08621(18) 0.74804(7) 0.0273(3) Uani 1.00 1 d .
C(1) C 0.1162(2) -0.0123(2) 0.80827(8) 0.0232(4) Uani 1.00 1 d .
C(2) C 0.2178(2) 0.1168(2) 0.79729(7) 0.0215(3) Uani 1.00 1 d .
C(3) C 0.3425(2) 0.0531(2) 0.75586(8) 0.0228(4) Uani 1.00 1 d .
C(4) C 0.2549(2) -0.0493(2) 0.71176(8) 0.0249(4) Uani 1.00 1 d .
C(5) C -0.0452(2) 0.0318(2) 0.82384(8) 0.0254(4) Uani 1.00 1 d .
C(6) C -0.2532(2) -0.0030(2) 0.89120(9) 0.0363(5) Uani 1.00 1 d .
C(7) C 0.2687(2) 0.1891(2) 0.85681(7) 0.0221(4) Uani 1.00 1 d .
C(8) C 0.2065(2) 0.3172(2) 0.87420(8) 0.0286(4) Uani 1.00 1 d .
C(9) C 0.2513(2) 0.3833(2) 0.92974(8) 0.0352(5) Uani 1.00 1 d .
C(10) C 0.3588(2) 0.3208(2) 0.96785(8) 0.0338(5) Uani 1.00 1 d .
C(11) C 0.4194(2) 0.1922(2) 0.95175(8) 0.0357(5) Uani 1.00 1 d .
C(12) C 0.3745(2) 0.1267(2) 0.89648(8) 0.0292(4) Uani 1.00 1 d .
C(13) C 0.4390(2) 0.1621(2) 0.72275(8) 0.0253(4) Uani 1.00 1 d .
C(14) C 0.5877(2) 0.1125(2) 0.69695(8) 0.0344(5) Uani 1.00 1 d .
C(15) C 0.2126(2) 0.0145(2) 0.64849(8) 0.0259(4) Uani 1.00 1 d .
C(16) C 0.3068(2) -0.0085(2) 0.59725(8) 0.0315(4) Uani 1.00 1 d .
C(17) C 0.2773(2) 0.0549(2) 0.53964(9) 0.0362(5) Uani 1.00 1 d .
C(18) C 0.1526(2) 0.1407(2) 0.53438(9) 0.0327(5) Uani 1.00 1 d .
C(19) C 0.0533(2) 0.1614(2) 0.58346(9) 0.0308(4) Uani 1.00 1 d .
C(20) C 0.0843(2) 0.0975(2) 0.64074(8) 0.0265(4) Uani 1.00 1 d .
H(1) H 0.1100 -0.1815 0.7532 0.040 Uiso 1.00 1 c R
H(2) H 0.1589 -0.0736 0.8421 0.028 Uiso 1.00 1 c R
H(3) H 0.1596 0.1866 0.7716 0.026 Uiso 1.00 1 c R
H(4) H 0.4105 -0.0046 0.7832 0.027 Uiso 1.00 1 c R
H(5) H 0.3170 -0.1363 0.7049 0.030 Uiso 1.00 1 c R
H(6) H -0.3170 -0.0470 0.8591 0.044 Uiso 1.00 1 c R
H(7) H -0.2726 0.0989 0.8921 0.044 Uiso 1.00 1 c R
H(8) H -0.2772 -0.0437 0.9323 0.044 Uiso 1.00 1 c R
H(9) H 0.1326 0.3606 0.8482 0.034 Uiso 1.00 1 c R
H(10) H 0.2079 0.4713 0.9413 0.042 Uiso 1.00 1 c R
H(11) H 0.3908 0.3667 1.0052 0.041 Uiso 1.00 1 c R
H(12) H 0.4919 0.1482 0.9783 0.043 Uiso 1.00 1 c R
H(13) H 0.4167 0.0377 0.8856 0.035 Uiso 1.00 1 c R
H(14) H 0.6665 0.1227 0.7290 0.041 Uiso 1.00 1 c R
H(15) H 0.6146 0.1693 0.6602 0.041 Uiso 1.00 1 c R
H(16) H 0.5793 0.0131 0.6847 0.041 Uiso 1.00 1 c R
H(17) H 0.3926 -0.0684 0.6016 0.038 Uiso 1.00 1 c R
H(18) H 0.3421 0.0392 0.5048 0.043 Uiso 1.00 1 c R
H(19) H -0.0345 0.2182 0.5783 0.037 Uiso 1.00 1 c R
H(20) H 0.0169 0.1109 0.6750 0.032 Uiso 1.00 1 c R

loop_
_atom_site_aniso_label
_atom_site_aniso_U_11
_atom_site_aniso_U_22
_atom_site_aniso_U_33
_atom_site_aniso_U_12
_atom_site_aniso_U_13
_atom_site_aniso_U_23
Cl(1) 0.0620(4) 0.0458(3) 0.0345(2) 0.0014(3) -0.0091(2) 0.0051(2)
O(1) 0.0221(8) 0.0327(8) 0.0513(7) 0.0019(7) -0.0034(6) 0.0146(6)
O(2) 0.0219(8) 0.0335(8) 0.0320(6) 0.0000(6) 0.0041(5) 0.0019(5)
O(3) 0.0372(9) 0.0257(8) 0.0376(6) -0.0063(7) -0.0001(6) 0.0032(5)
N(1) 0.0253(9) 0.0188(8) 0.0376(7) -0.0037(8) 0.0015(7) -0.0007(6)
C(1) 0.0200(10) 0.0186(9) 0.0309(8) 0.0003(8) -0.0024(7) 0.0042(6)
C(2) 0.0176(9) 0.0197(10) 0.0271(8) 0.0007(8) -0.0037(7) 0.0028(6)
C(3) 0.0197(10) 0.0224(10) 0.0264(8) 0.0001(8) -0.0014(6) 0.0007(7)
C(4) 0.0237(11) 0.0185(9) 0.0325(8) 0.0016(9) -0.0011(7) -0.0009(7)
C(5) 0.0239(11) 0.0186(10) 0.0336(8) -0.0050(9) -0.0032(7) 0.0009(7)
C(6) 0.0240(12) 0.0475(15) 0.0374(10) 0.0010(11) 0.0055(8) -0.0079(9)
C(7) 0.0168(10) 0.0236(10) 0.0261(8) -0.0033(8) 0.0035(6) 0.0044(6)
C(8) 0.0279(11) 0.0286(11) 0.0294(8) -0.0001(9) 0.0015(8) 0.0010(7)
C(9) 0.0390(14) 0.0334(13) 0.0333(9) -0.0004(11) 0.0080(8) -0.0076(8)
C(10) 0.0306(12) 0.0448(13) 0.0261(8) -0.0116(10) 0.0051(8) -0.0067(8)
C(11) 0.0267(12) 0.0522(15) 0.0280(8) 0.0007(11) -0.0029(7) 0.0014(8)
C(12) 0.0224(11) 0.0326(12) 0.0328(8) 0.0035(10) -0.0028(8) -0.0013(7)
C(13) 0.0222(10) 0.0324(12) 0.0213(7) -0.0051(9) -0.0032(6) -0.0007(7)
C(14) 0.0234(12) 0.0488(14) 0.0311(9) -0.0015(11) -0.0006(7) -0.0013(8)
C(15) 0.0226(11) 0.0226(11) 0.0326(8) -0.0033(9) -0.0039(7) -0.0060(7)
C(16) 0.0252(11) 0.0344(13) 0.0351(9) 0.0046(9) -0.0038(8) -0.0090(8)
C(17) 0.0314(13) 0.0451(14) 0.0320(9) -0.0027(11) -0.0015(8) -0.0081(9)
C(18) 0.0386(13) 0.0276(11) 0.0320(9) -0.0037(10) -0.0100(8) -0.0018(8)
C(19) 0.0317(13) 0.0233(11) 0.0372(9) 0.0025(9) -0.0098(8) -0.0045(8)
C(20) 0.0241(11) 0.0223(10) 0.0329(8) 0.0013(9) -0.0026(7) -0.0055(7)

loop_
_atom_type_symbol
_atom_type_description
_atom_type_scat_dispersion_real
_atom_type_scat_dispersion_imag
_atom_type_scat_source
C C 0.003 0.002
;
International Tables for Crystallography
(1992, Vol. C, Tables 4.2.6.8 and 6.1.1.4)
;
H H 0.000 0.000
;
International Tables for Crystallography
(1992, Vol. C, Table 6.1.1.4)
;
Cl Cl 0.148 0.159
;
International Tables for Crystallography
(1992, Vol. C, Tables 4.2.6.8 and 6.1.1.4)
;
N N 0.006 0.003
;
International Tables for Crystallography
(1992, Vol. C, Tables 4.2.6.8 and 6.1.1.4)
;
O O 0.011 0.006
;
International Tables for Crystallography
(1992, Vol. C, Tables 4.2.6.8 and 6.1.1.4)
;

loop_
_geom_angle_atom_site_label_1
_geom_angle_atom_site_label_2
_geom_angle_atom_site_label_3
_geom_angle
_geom_angle_publ_flag
C(5) O(2) C(6) 115.21(15) yes
C(1) N(1) C(4) 110.57(15) yes
N(1) C(1) C(2) 104.10(14) yes
N(1) C(1) C(5) 109.24(15) yes
C(2) C(1) C(5) 111.12(15) yes
C(1) C(2) C(3) 101.12(15) yes
C(1) C(2) C(7) 114.02(13) yes
C(3) C(2) C(7) 116.67(15) yes
C(2) C(3) C(4) 103.73(15) yes
C(2) C(3) C(13) 113.82(16) yes
C(4) C(3) C(13) 114.99(14) yes
N(1) C(4) C(3) 103.76(13) yes
N(1) C(4) C(15) 110.83(16) yes
C(3) C(4) C(15) 114.11(16) yes
O(1) C(5) O(2) 123.58(19) yes
O(1) C(5) C(1) 124.44(16) yes
O(2) C(5) C(1) 111.97(16) yes
C(2) C(7) C(8) 120.36(16) yes
C(2) C(7) C(12) 121.16(17) yes
C(8) C(7) C(12) 118.44(16) yes
C(7) C(8) C(9) 120.57(19) yes
C(8) C(9) C(10) 120.1(2) yes
C(9) C(10) C(11) 119.98(18) yes
C(10) C(11) C(12) 119.83(19) yes
C(7) C(12) C(11) 121.1(2) yes
O(3) C(13) C(3) 121.65(18) yes
O(3) C(13) C(14) 121.56(19) yes
C(3) C(13) C(14) 116.74(18) yes
C(4) C(15) C(16) 119.15(18) yes
C(4) C(15) C(20) 121.99(16) yes
C(16) C(15) C(20) 118.85(17) yes
C(15) C(16) C(17) 120.9(2) yes
C(16) C(17) C(18) 118.53(19) yes
Cl(1) C(18) C(17) 119.48(16) yes
Cl(1) C(18) C(19) 118.42(17) yes
C(17) C(18) C(19) 122.09(18) yes
C(18) C(19) C(20) 118.7(2) yes
C(15) C(20) C(19) 120.78(18) yes
C(1) N(1) H(1) 111.5 no
C(4) N(1) H(1) 110.8 no
N(1) C(1) H(2) 110.7 no
C(2) C(1) H(2) 110.7 no
C(5) C(1) H(2) 110.7 no
C(1) C(2) H(3) 108.2 no
C(3) C(2) H(3) 108.2 no
C(7) C(2) H(3) 108.2 no
C(2) C(3) H(4) 108.0 no
C(4) C(3) H(4) 108.0 no
C(13) C(3) H(4) 108.0 no
N(1) C(4) H(5) 109.3 no
C(3) C(4) H(5) 109.3 no
C(15) C(4) H(5) 109.3 no
O(2) C(6) H(6) 109.5 no
O(2) C(6) H(7) 109.5 no
O(2) C(6) H(8) 109.5 no
H(6) C(6) H(7) 109.5 no
H(6) C(6) H(8) 109.5 no
H(7) C(6) H(8) 109.5 no
C(7) C(8) H(9) 119.7 no
C(9) C(8) H(9) 119.7 no
C(8) C(9) H(10) 120.0 no
C(10) C(9) H(10) 120.0 no
C(9) C(10) H(11) 120.0 no
C(11) C(10) H(11) 120.0 no
C(10) C(11) H(12) 120.1 no
C(12) C(11) H(12) 120.1 no
C(7) C(12) H(13) 119.5 no
C(11) C(12) H(13) 119.4 no
C(13) C(14) H(14) 109.5 no
C(13) C(14) H(15) 109.5 no
C(13) C(14) H(16) 109.5 no
H(14) C(14) H(15) 109.5 no
H(14) C(14) H(16) 109.5 no
H(15) C(14) H(16) 109.5 no
C(15) C(16) H(17) 119.5 no
C(17) C(16) H(17) 119.5 no
C(16) C(17) H(18) 120.7 no
C(18) C(17) H(18) 120.7 no
C(18) C(19) H(19) 120.6 no
C(20) C(19) H(19) 120.6 no
C(15) C(20) H(20) 119.6 no
C(19) C(20) H(20) 119.6 no

loop_
_geom_bond_atom_site_label_1
_geom_bond_atom_site_label_2
_geom_bond_distance
_geom_bond_publ_flag
Cl(1) C(18) 1.754(2) yes
O(1) C(5) 1.204(2) yes
O(2) C(5) 1.335(2) yes
O(2) C(6) 1.451(2) yes
O(3) C(13) 1.218(2) yes
N(1) C(1) 1.463(2) yes
N(1) C(4) 1.481(2) yes
C(1) C(2) 1.534(2) yes
C(1) C(5) 1.520(2) yes
C(2) C(3) 1.534(2) yes
C(2) C(7) 1.511(2) yes
C(3) C(4) 1.557(2) yes
C(3) C(13) 1.513(2) yes
C(4) C(15) 1.525(2) yes
C(7) C(8) 1.383(2) yes
C(7) C(12) 1.391(2) yes
C(8) C(9) 1.397(2) yes
C(9) C(10) 1.382(3) yes
C(10) C(11) 1.374(3) yes
C(11) C(12) 1.390(2) yes
C(13) C(14) 1.497(3) yes
C(15) C(16) 1.390(2) yes
C(15) C(20) 1.387(3) yes
C(16) C(17) 1.393(2) yes
C(17) C(18) 1.372(3) yes
C(18) C(19) 1.379(3) yes
C(19) C(20) 1.391(2) yes
N(1) H(1) 0.913 no
C(1) H(2) 1.000 no
C(2) H(3) 1.000 no
C(3) H(4) 1.000 no
C(4) H(5) 1.000 no
C(6) H(6) 0.980 no
C(6) H(7) 0.980 no
C(6) H(8) 0.980 no
C(8) H(9) 0.950 no
C(9) H(10) 0.950 no
C(10) H(11) 0.950 no
C(11) H(12) 0.950 no
C(12) H(13) 0.950 no
C(14) H(14) 0.980 no
C(14) H(15) 0.980 no
C(14) H(16) 0.980 no
C(16) H(17) 0.950 no
C(17) H(18) 0.950 no
C(19) H(19) 0.950 no
C(20) H(20) 0.950 no

loop_
_geom_torsion_atom_site_label_1
_geom_torsion_atom_site_label_2
_geom_torsion_atom_site_label_3
_geom_torsion_atom_site_label_4
_geom_torsion
C(6) O(2) C(5) O(1) 5.5(2)
C(6) O(2) C(5) C(1) -173.80(16)
C(1) N(1) C(4) C(3) 1.15(19)
C(1) N(1) C(4) C(15) -121.76(16)
C(4) N(1) C(1) C(2) 23.65(19)
C(4) N(1) C(1) C(5) 142.41(15)
N(1) C(1) C(2) C(3) -38.44(17)
N(1) C(1) C(2) C(7) -164.48(15)
N(1) C(1) C(5) O(1) -60.9(2)
N(1) C(1) C(5) O(2) 118.40(17)
C(2) C(1) C(5) O(1) 53.4(2)
C(2) C(1) C(5) O(2) -127.30(16)
C(5) C(1) C(2) C(3) -155.91(14)
C(5) C(1) C(2) C(7) 78.04(19)
C(1) C(2) C(3) C(4) 39.04(16)
C(1) C(2) C(3) C(13) 164.72(14)
C(1) C(2) C(7) C(8) -106.3(2)
C(1) C(2) C(7) C(12) 71.2(2)
C(3) C(2) C(7) C(8) 136.25(19)
C(3) C(2) C(7) C(12) -46.2(2)
C(7) C(2) C(3) C(4) 163.30(15)
C(7) C(2) C(3) C(13) -71.0(2)
C(2) C(3) C(4) N(1) -25.45(18)
C(2) C(3) C(4) C(15) 95.26(18)
C(2) C(3) C(13) O(3) -14.5(2)
C(2) C(3) C(13) C(14) 162.89(15)
C(4) C(3) C(13) O(3) 105.0(2)
C(4) C(3) C(13) C(14) -77.6(2)
C(13) C(3) C(4) N(1) -150.38(16)
C(13) C(3) C(4) C(15) -29.7(2)
N(1) C(4) C(15) C(16) -147.72(19)
N(1) C(4) C(15) C(20) 33.6(2)
C(3) C(4) C(15) C(16) 95.6(2)
C(3) C(4) C(15) C(20) -83.1(2)
C(2) C(7) C(8) C(9) 178.89(18)
C(2) C(7) C(12) C(11) -178.92(19)
C(8) C(7) C(12) C(11) -1.3(3)
C(12) C(7) C(8) C(9) 1.2(3)
C(7) C(8) C(9) C(10) 0.0(2)
C(8) C(9) C(10) C(11) -1.3(3)
C(9) C(10) C(11) C(12) 1.2(3)
C(10) C(11) C(12) C(7) 0.1(2)
C(4) C(15) C(16) C(17) -176.0(2)
C(4) C(15) C(20) C(19) 176.09(19)
C(16) C(15) C(20) C(19) -2.6(3)
C(20) C(15) C(16) C(17) 2.7(3)
C(15) C(16) C(17) C(18) -0.2(3)
C(16) C(17) C(18) Cl(1) 178.31(17)
C(16) C(17) C(18) C(19) -2.5(3)
Cl(1) C(18) C(19) C(20) -178.20(16)
C(17) C(18) C(19) C(20) 2.6(3)
C(18) C(19) C(20) C(15) 0.0(2)
